data_7027315
loop_
_publ_author_name
'Dilworth, Jonathan R.'
'Zheng, Yifan'
'Vaughan Griffiths, D.'

_publ_section_title
;
 Binuclear complexes with ligands based on the
 2,6-bis(diphenylphosphinomethyl)benzene framework. Syntheses and crystal
 structures of [Ir2Cl2(\m-CO){2,6-(Ph2PCH2)2C6H3S}2]&#x00B7;2CH2Cl2,
 [Ni2{2,6-(Ph2PCH2)2C6H4S}2][PF6]2&#x00B7;Et2O&#x00B7;0.5CH2Cl2 and
 [Rh2Cl2(CO)2{1,3-(Ph2PCH2)2C6H4}2]
;
_journal_issue 11
_journal_name_full 'Journal of the Chemical Society, Dalton Transactions'
_journal_page_first 1877
_journal_paper_doi 10.1039/a901291e
_journal_year 1999
_chemical_formula_sum 'C33 H28 Cl O P2 Rh'
_chemical_formula_weight 640.85
_chemical_name_systematic
; 
 ? 
;
_space_group_IT_number 14
_symmetry_cell_setting monoclinic
_symmetry_space_group_name_Hall '-P 2yab'
_symmetry_space_group_name_H-M 'P 1 21/a 1'
_atom_sites_solution_hydrogens geom
_atom_sites_solution_primary direct
_atom_sites_solution_secondary difmap
_audit_creation_method SHELXL
_cell_angle_alpha 90.00
_cell_angle_beta 90.20(2)
_cell_angle_gamma 90.00
_cell_formula_units_Z 4
_cell_length_a 12.094(5)
_cell_length_b 16.450(3)
_cell_length_c 14.604(5)
_cell_measurement_reflns_used 25
_cell_measurement_temperature 293(2)
_cell_measurement_theta_max 16
_cell_measurement_theta_min 15
_cell_volume 2905.4(16)
_computing_cell_refinement 'CAD-4 (Enraf-Nonius, 1989)'
_computing_data_collection 'CAD-4 (Enraf-Nonius, 1989)'
_computing_data_reduction 'Molen (Enraf-Nonius, 1990)'
_computing_molecular_graphics 'ZORTEP (Zsolnai, 1994)'
_computing_publication_material 'SHELXL-93 (Sheldrick, 1993)'
_computing_structure_refinement 'SHELXL-93 (Sheldrick, 1993)'
_computing_structure_solution 'SHELXS-92 (Sheldrick, 1990)'
_diffrn_ambient_temperature 293(2)
_diffrn_measurement_device Enraf-Nonius_CAD4
_diffrn_measurement_method \w-2\q
_diffrn_radiation_monochromator graphite
_diffrn_radiation_source 'fine-focus sealed tube'
_diffrn_radiation_type MoK\a
_diffrn_radiation_wavelength 0.71073
_diffrn_reflns_av_R_equivalents 0.1440
_diffrn_reflns_av_sigmaI/netI 0.1274
_diffrn_reflns_limit_h_max 0
_diffrn_reflns_limit_h_min -14
_diffrn_reflns_limit_k_max 19
_diffrn_reflns_limit_k_min -15
_diffrn_reflns_limit_l_max 17
_diffrn_reflns_limit_l_min -17
_diffrn_reflns_number 6431
_diffrn_reflns_theta_max 25.21
_diffrn_reflns_theta_min 1.86
_diffrn_standards_decay_% 0
_diffrn_standards_interval_time 120
_diffrn_standards_number 3
_exptl_absorpt_coefficient_mu 0.815
_exptl_absorpt_correction_T_max 1.00
_exptl_absorpt_correction_T_min 0.93
_exptl_absorpt_correction_type psi-scan
_exptl_crystal_colour 'pale yellow'
_exptl_crystal_density_diffrn 1.465
_exptl_crystal_description 'hexahedral plate'
_exptl_crystal_F_000 1304
_exptl_crystal_size_max 0.2
_exptl_crystal_size_mid 0.2
_exptl_crystal_size_min 0.08
_refine_diff_density_max 1.503
_refine_diff_density_min -1.381
_refine_diff_density_rms 0.143
_refine_ls_extinction_method none
_refine_ls_goodness_of_fit_all 0.957
_refine_ls_goodness_of_fit_obs 1.090
_refine_ls_matrix_type full
_refine_ls_number_parameters 343
_refine_ls_number_reflns 5225
_refine_ls_number_restraints 0
_refine_ls_restrained_S_all 0.957
_refine_ls_restrained_S_obs 1.090
_refine_ls_R_factor_all 0.1729
_refine_ls_R_factor_obs 0.0609
_refine_ls_shift/esd_max 0.000
_refine_ls_shift/esd_mean 0.000
_refine_ls_structure_factor_coef Fsqd
_refine_ls_weighting_details 'w=1/[\s^2^(Fo^2^)+(0.1167P)^2^+0.0000P] where P=(Fo^2^+2Fc^2^)/3'
_refine_ls_weighting_scheme calc
_refine_ls_wR_factor_all 0.1934
_refine_ls_wR_factor_obs 0.1496
_reflns_number_observed 2560
_reflns_number_total 5225
_reflns_observed_criterion >2sigma(I)
_cod_data_source_file 901291esup1.cif
_cod_data_source_block (4)
_cod_depositor_comments
;
The following automatic conversions were performed:

'_symmetry_cell_setting' value 'Monoclinic' changed to 'monoclinic'
according to /home/saulius/struct/CIF-dictionaries/cif_core.dic
dictionary named 'cif_core.dic' version 2.4.2 from
2011-04-26.

'_exptl_absorpt_correction_type' value 'Psi scan'
changed to 'psi-scan' according to
/home/saulius/struct/CIF-dictionaries/cif_core.dic dictionary named
'cif_core.dic' version 2.4.2 from 2011-04-26.

Automatic conversion script
Id: cif_fix_values 1891 2012-01-12 08:04:46Z andrius 

The following automatic conversions were performed:

'_refine_ls_weighting_scheme' value 'calc
w=1/[\s^2^(Fo^2^)+(0.1167P)^2^+0.0000P] where P=(Fo^2^+2Fc^2^)/3' was
changed to 'calc'. New tag '_refine_ls_weighting_details' was
created. The value of the new tag was set to
'w=1/[\s^2^(Fo^2^)+(0.1167P)^2^+0.0000P] where P=(Fo^2^+2Fc^2^)/3'.

Automatic conversion script
Id: cif_fix_values 3143 2015-03-26 13:38:13Z robertas 
;
_cod_original_cell_volume 2905.5(16)
_cod_original_sg_symbol_H-M P21/a
_cod_database_code 7027315

loop_
_symmetry_equiv_pos_as_xyz
'x, y, z'
'-x+1/2, y+1/2, -z'
'-x, -y, -z'
'x-1/2, -y-1/2, z'

loop_
_atom_site_aniso_label
_atom_site_aniso_U_11
_atom_site_aniso_U_22
_atom_site_aniso_U_33
_atom_site_aniso_U_23
_atom_site_aniso_U_13
_atom_site_aniso_U_12
Rh 0.0395(4) 0.0460(4) 0.0451(4) -0.0028(3) 0.0016(2) 0.0000(3)
P1 0.0432(11) 0.0457(13) 0.0400(11) 0.0003(10) 0.0053(9) -0.0011(9)
P2 0.0372(10) 0.0421(11) 0.0375(10) -0.0008(10) 0.0003(8) 0.0042(9)
Cl 0.0635(14) 0.0415(12) 0.0885(18) -0.0037(12) 0.0177(12) -0.0052(10)
C 0.050(5) 0.069(7) 0.090(7) -0.040(6) 0.006(5) -0.002(5)
O 0.081(5) 0.118(7) 0.164(9) -0.088(7) 0.007(5) -0.015(5)
C11 0.050(5) 0.043(5) 0.052(5) -0.003(4) 0.003(4) -0.010(4)
C12 0.040(4) 0.043(5) 0.045(5) -0.013(4) -0.002(3) -0.006(3)
C13 0.037(4) 0.061(6) 0.051(5) -0.009(5) 0.006(3) -0.005(4)
C14 0.048(5) 0.049(5) 0.052(5) -0.010(4) 0.004(4) 0.006(4)
C15 0.058(5) 0.049(5) 0.043(5) -0.009(4) -0.004(4) 0.005(4)
C16 0.045(4) 0.038(4) 0.039(4) -0.014(4) -0.003(3) -0.003(3)
C17 0.034(4) 0.052(5) 0.045(5) -0.009(4) -0.001(3) 0.003(4)
C18 0.042(4) 0.057(5) 0.040(4) -0.010(4) -0.004(3) 0.003(4)
C21 0.042(4) 0.044(5) 0.036(4) 0.004(4) -0.005(3) 0.004(4)
C22 0.042(4) 0.062(6) 0.052(5) 0.003(5) 0.003(4) 0.003(4)
C23 0.045(5) 0.061(6) 0.070(6) -0.010(5) 0.017(4) 0.011(4)
C24 0.063(6) 0.058(6) 0.062(6) -0.012(5) -0.007(5) 0.020(5)
C25 0.075(6) 0.049(5) 0.053(6) -0.003(4) 0.000(5) -0.001(5)
C26 0.052(5) 0.053(6) 0.056(5) -0.005(5) 0.007(4) -0.002(4)
C31 0.055(5) 0.049(5) 0.052(5) 0.000(4) 0.012(4) 0.014(4)
C32 0.040(5) 0.060(6) 0.093(7) 0.036(5) 0.010(5) 0.006(4)
C33 0.055(6) 0.063(7) 0.152(12) 0.044(8) 0.042(7) 0.023(5)
C34 0.114(10) 0.074(8) 0.093(10) 0.048(7) 0.055(8) 0.061(8)
C35 0.161(12) 0.060(7) 0.041(6) 0.013(5) 0.014(7) 0.035(8)
C36 0.110(8) 0.059(6) 0.041(5) -0.010(5) 0.000(5) 0.023(6)
C41 0.043(4) 0.041(4) 0.043(4) 0.001(4) 0.010(3) 0.010(3)
C42 0.039(5) 0.051(5) 0.069(6) 0.009(5) 0.008(4) 0.002(4)
C43 0.060(6) 0.055(6) 0.073(6) 0.004(5) 0.006(5) -0.006(5)
C44 0.092(8) 0.049(6) 0.076(7) 0.010(5) 0.013(6) -0.013(5)
C45 0.109(9) 0.043(6) 0.079(8) 0.020(5) -0.002(7) 0.017(6)
C46 0.065(6) 0.049(6) 0.066(6) -0.008(5) -0.014(5) 0.004(4)
C51 0.042(4) 0.040(4) 0.047(5) 0.005(4) -0.002(4) -0.002(4)
C52 0.070(6) 0.055(6) 0.048(5) -0.008(4) -0.008(4) 0.013(4)
C53 0.097(8) 0.073(7) 0.038(5) -0.006(5) -0.020(5) -0.002(6)
C54 0.051(5) 0.053(6) 0.067(6) 0.012(5) -0.009(4) 0.000(4)
C55 0.051(5) 0.049(5) 0.060(6) 0.007(5) -0.001(4) 0.000(4)
C56 0.049(5) 0.049(5) 0.048(5) 0.001(4) 0.000(4) 0.007(4)

loop_
_atom_site_label
_atom_site_type_symbol
_atom_site_fract_x
_atom_site_fract_y
_atom_site_fract_z
_atom_site_U_iso_or_equiv
_atom_site_thermal_displace_type
_atom_site_occupancy
_atom_site_calc_flag
_atom_site_refinement_flags
Rh Rh 0.06292(5) 0.03830(4) -0.23401(4) 0.0435(2) Uani 1 d .
P1 P 0.25116(16) 0.05015(13) -0.26471(14) 0.0430(5) Uani 1 d .
P2 P 0.12015(15) -0.03206(13) 0.18917(13) 0.0389(5) Uani 1 d .
Cl Cl 0.07482(18) 0.17104(13) -0.17061(18) 0.0645(7) Uani 1 d .
C C 0.0474(7) -0.0556(6) -0.2945(7) 0.070(3) Uani 1 d .
O O 0.0325(6) -0.1141(5) -0.3364(7) 0.121(3) Uani 1 d .
C11 C 0.3311(7) 0.0803(5) -0.1620(5) 0.048(2) Uani 1 d .
H11A H 0.4058 0.0946 -0.1799 0.058 Uiso 1 calc R
H11B H 0.2974 0.1278 -0.1345 0.058 Uiso 1 calc R
C12 C 0.3350(6) 0.0125(5) -0.0931(5) 0.0428(19) Uani 1 d .
C13 C 0.4268(6) -0.0372(5) -0.0851(5) 0.050(2) Uani 1 d .
H13 H 0.4877 -0.0280 -0.1224 0.060 Uiso 1 calc R
C14 C 0.4296(7) -0.0999(5) -0.0229(6) 0.050(2) Uani 1 d .
H14 H 0.4924 -0.1324 -0.0182 0.060 Uiso 1 calc R
C15 C 0.3406(6) -0.1149(5) 0.0319(5) 0.050(2) Uani 1 d .
H15 H 0.3435 -0.1574 0.0739 0.060 Uiso 1 calc R
C16 C 0.2467(6) -0.0678(5) 0.0260(5) 0.0406(18) Uani 1 d .
C17 C 0.2454(6) -0.0047(5) -0.0382(5) 0.0437(19) Uani 1 d .
H17 H 0.1819 0.0268 -0.0441 0.052 Uiso 1 calc R
C18 C 0.1447(6) -0.0865(5) 0.0811(5) 0.046(2) Uani 1 d .
H18A H 0.1459 -0.1441 0.0950 0.055 Uiso 1 calc R
H18B H 0.0812 -0.0770 0.0418 0.055 Uiso 1 calc R
C21 C 0.3313(6) -0.0374(5) -0.3026(5) 0.0406(17) Uani 1 d .
C22 C 0.4297(6) -0.0289(6) -0.3500(5) 0.052(2) Uani 1 d .
H22 H 0.4526 0.0225 -0.3683 0.062 Uiso 1 calc R
C23 C 0.4947(7) -0.0960(6) -0.3707(6) 0.059(2) Uani 1 d .
H23 H 0.5600 -0.0891 -0.4031 0.071 Uiso 1 calc R
C24 C 0.4631(7) -0.1723(6) -0.3437(6) 0.061(2) Uani 1 d .
H24 H 0.5072 -0.2169 -0.3574 0.074 Uiso 1 calc R
C25 C 0.3666(8) -0.1825(6) -0.2967(6) 0.059(2) Uani 1 d .
H25 H 0.3445 -0.2344 -0.2792 0.071 Uiso 1 calc R
C26 C 0.3012(7) -0.1156(5) -0.2748(6) 0.054(2) Uani 1 d .
H26 H 0.2367 -0.1231 -0.2413 0.065 Uiso 1 calc R
C31 C 0.2789(7) 0.1265(5) -0.3526(6) 0.052(2) Uani 1 d .
C32 C 0.3609(7) 0.1849(6) -0.3458(7) 0.064(3) Uani 1 d .
H32 H 0.4040 0.1890 -0.2931 0.077 Uiso 1 calc R
C33 C 0.3777(8) 0.2379(6) -0.4198(10) 0.090(4) Uani 1 d .
H33 H 0.4337 0.2765 -0.4168 0.108 Uiso 1 calc R
C34 C 0.3112(12) 0.2332(8) -0.4981(9) 0.094(5) Uani 1 d .
H34 H 0.3217 0.2692 -0.5465 0.112 Uiso 1 calc R
C35 C 0.2330(12) 0.1771(7) -0.5026(7) 0.088(4) Uani 1 d .
H35 H 0.1896 0.1736 -0.5552 0.105 Uiso 1 calc R
C36 C 0.2137(9) 0.1229(6) -0.4309(6) 0.070(3) Uani 1 d .
H36 H 0.1575 0.0846 -0.4355 0.084 Uiso 1 calc R
C41 C 0.1725(6) 0.0682(5) 0.1638(5) 0.0424(18) Uani 1 d .
C42 C 0.2820(6) 0.0927(5) 0.1812(6) 0.053(2) Uani 1 d .
H42 H 0.3289 0.0582 0.2136 0.064 Uiso 1 calc R
C43 C 0.3217(8) 0.1670(6) 0.1513(7) 0.063(2) Uani 1 d .
H43 H 0.3940 0.1826 0.1643 0.075 Uiso 1 calc R
C44 C 0.2535(9) 0.2174(6) 0.1026(7) 0.072(3) Uani 1 d .
H44 H 0.2795 0.2676 0.0827 0.086 Uiso 1 calc R
C45 C 0.1471(9) 0.1945(6) 0.0828(7) 0.077(3) Uani 1 d .
H45 H 0.1025 0.2284 0.0477 0.092 Uiso 1 calc R
C46 C 0.1059(7) 0.1224(5) 0.1143(6) 0.060(2) Uani 1 d .
H46 H 0.0325 0.1090 0.1026 0.072 Uiso 1 calc R
C51 C 0.2143(6) -0.0724(5) 0.2756(5) 0.0431(19) Uani 1 d .
C52 C 0.2239(7) -0.0305(6) 0.3567(6) 0.058(2) Uani 1 d .
H52 H 0.1838 0.0172 0.3652 0.069 Uiso 1 calc R
C53 C 0.2934(8) -0.0589(6) 0.4268(6) 0.070(3) Uani 1 d .
H53 H 0.2976 -0.0319 0.4827 0.083 Uiso 1 calc R
C54 C 0.3552(7) -0.1277(6) 0.4108(6) 0.057(2) Uani 1 d .
H54 H 0.4037 -0.1459 0.4559 0.068 Uiso 1 calc R
C55 C 0.3473(7) -0.1687(5) 0.3328(6) 0.053(2) Uani 1 d .
H55 H 0.3883 -0.2159 0.3247 0.064 Uiso 1 calc R
C56 C 0.2781(6) -0.1413(5) 0.2633(6) 0.049(2) Uani 1 d .
H56 H 0.2747 -0.1694 0.2082 0.058 Uiso 1 calc R

loop_
_atom_type_symbol
_atom_type_description
_atom_type_scat_dispersion_real
_atom_type_scat_dispersion_imag
_atom_type_scat_source
C C 0.0033 0.0016 'International Tables Vol C Tables 4.2.6.8 and 6.1.1.4'
H H 0.0000 0.0000 'International Tables Vol C Tables 4.2.6.8 and 6.1.1.4'
Rh Rh -1.1178 0.9187 'International Tables Vol C Tables 4.2.6.8 and 6.1.1.4'
Cl Cl 0.1484 0.1585 'International Tables Vol C Tables 4.2.6.8 and 6.1.1.4'
P P 0.1023 0.0942 'International Tables Vol C Tables 4.2.6.8 and 6.1.1.4'
O O 0.0106 0.0060 'International Tables Vol C Tables 4.2.6.8 and 6.1.1.4'

loop_
_geom_angle_atom_site_label_1
_geom_angle_atom_site_label_2
_geom_angle_atom_site_label_3
_geom_angle
_geom_angle_site_symmetry_1
_geom_angle_site_symmetry_3
C Rh P2 90.1(3) . 3
C Rh P1 94.5(3) . .
P2 Rh P1 174.23(8) 3 .
C Rh Cl 172.8(4) . .
P2 Rh Cl 89.27(8) 3 .
P1 Rh Cl 86.57(8) . .
C21 P1 C31 103.3(4) . .
C21 P1 C11 100.4(4) . .
C31 P1 C11 106.8(4) . .
C21 P1 Rh 120.9(3) . .
C31 P1 Rh 112.0(3) . .
C11 P1 Rh 112.0(3) . .
C41 P2 C51 104.8(4) . .
C41 P2 C18 102.1(4) . .
C51 P2 C18 108.3(4) . .
C41 P2 Rh 115.8(2) . 3
C51 P2 Rh 112.6(3) . 3
C18 P2 Rh 112.3(2) . 3
O C Rh 176.1(10) . .
C12 C11 P1 111.1(5) . .
C17 C12 C13 117.5(8) . .
C17 C12 C11 121.2(7) . .
C13 C12 C11 121.2(7) . .
C14 C13 C12 121.1(7) . .
C15 C14 C13 120.3(8) . .
C14 C15 C16 120.9(8) . .
C15 C16 C17 117.9(7) . .
C15 C16 C18 121.9(8) . .
C17 C16 C18 120.1(7) . .
C12 C17 C16 122.3(7) . .
C16 C18 P2 119.6(5) . .
C22 C21 C26 117.5(7) . .
C22 C21 P1 122.1(6) . .
C26 C21 P1 120.0(6) . .
C21 C22 C23 121.1(8) . .
C24 C23 C22 120.5(8) . .
C25 C24 C23 119.8(8) . .
C24 C25 C26 120.3(9) . .
C25 C26 C21 120.8(8) . .
C32 C31 C36 119.5(9) . .
C32 C31 P1 124.1(7) . .
C36 C31 P1 116.4(7) . .
C31 C32 C33 118.8(10) . .
C34 C33 C32 120.7(11) . .
C35 C34 C33 119.2(10) . .
C34 C35 C36 122.0(12) . .
C31 C36 C35 119.7(11) . .
C46 C41 C42 116.8(8) . .
C46 C41 P2 119.0(6) . .
C42 C41 P2 123.7(6) . .
C43 C42 C41 121.5(8) . .
C44 C43 C42 119.4(9) . .
C43 C44 C45 120.5(9) . .
C46 C45 C44 120.7(9) . .
C45 C46 C41 121.1(9) . .
C52 C51 C56 118.5(8) . .
C52 C51 P2 117.7(6) . .
C56 C51 P2 123.8(6) . .
C51 C52 C53 120.7(9) . .
C54 C53 C52 118.3(9) . .
C55 C54 C53 121.7(8) . .
C54 C55 C56 120.3(8) . .
C51 C56 C55 120.4(8) . .

loop_
_geom_bond_atom_site_label_1
_geom_bond_atom_site_label_2
_geom_bond_distance
_geom_bond_site_symmetry_2
Rh C 1.789(10) .
Rh P2 2.313(2) 3
Rh P1 2.330(2) .
Rh Cl 2.376(2) .
P1 C21 1.823(8) .
P1 C31 1.827(9) .
P1 C11 1.849(8) .
P2 C41 1.806(8) .
P2 C51 1.822(8) .
P2 C18 1.839(7) .
P2 Rh 2.313(2) 3
C O 1.155(11) .
C11 C12 1.503(11) .
C12 C17 1.379(10) .
C12 C13 1.383(11) .
C13 C14 1.375(11) .
C14 C15 1.366(11) .
C15 C16 1.377(10) .
C16 C17 1.399(11) .
C16 C18 1.507(10) .
C21 C22 1.387(11) .
C21 C26 1.398(11) .
C22 C23 1.388(11) .
C23 C24 1.370(12) .
C24 C25 1.367(12) .
C25 C26 1.394(12) .
C31 C32 1.384(12) .
C31 C36 1.388(12) .
C32 C33 1.405(14) .
C33 C34 1.398(18) .
C34 C35 1.323(17) .
C35 C36 1.396(14) .
C41 C46 1.400(11) .
C41 C42 1.407(11) .
C42 C43 1.384(12) .
C43 C44 1.367(13) .
C44 C45 1.370(13) .
C45 C46 1.367(13) .
C51 C52 1.375(11) .
C51 C56 1.383(11) .
C52 C53 1.402(12) .
C53 C54 1.377(13) .
C54 C55 1.327(12) .
C55 C56 1.388(11) .
